data_9007875
loop_
_publ_author_name
'Raper, E. S.'
'Britton, A. M.'
'Clegg, W.'

_publ_section_title
;
 Structure of tetrakis(2,3-dihydro-1,3-thiazole-2-thione)palladium(II)
 dichloride 2,3-dihydro-1,3-thiazole-2-thione solvate
;
_journal_name_full 'Acta Crystallographica, Section C'
_journal_page_first 2344
_journal_page_last 2346
_journal_paper_doi 10.1107/S0108270190003511
_journal_volume 46
_journal_year 1990
_chemical_formula_structural Pd(C3H3NS2)4Cl2C3H3NS2
_chemical_formula_sum 'C15 Cl2 N5 Pd S10'
_space_group_IT_number 14
_symmetry_space_group_name_Hall '-P 2ybc'
_symmetry_space_group_name_H-M 'P 1 21/c 1'
_cell_angle_alpha 90
_cell_angle_beta 100.91
_cell_angle_gamma 90
_cell_length_a 11.546
_cell_length_b 17.749
_cell_length_c 13.724
_cell_formula_units_Z 4
_cell_volume 2761.625
_database_code_amcsd 0010238
_exptl_crystal_density_diffrn 1.800
_cod_original_formula_sum 'Pd Cl2 S10 C15 N5'
_cod_database_code 9007875
_amcsd_formula_title Pd(C3H3NS2)4Cl2C3H3NS2

loop_
_space_group_symop_operation_xyz
x,y,z
x,1/2-y,1/2+z
-x,1/2+y,1/2-z
-x,-y,-z

loop_
_atom_site_label
_atom_site_fract_x
_atom_site_fract_y
_atom_site_fract_z
_atom_site_U_iso_or_equiv
_atom_site_attached_hydrogens
Pd 0.49804 0.10163 0.24193 0.03686 0
Cl1 0.84174 0.36497 0.13197 0.05260 0
Cl2 0.14146 0.36475 0.37645 0.05870 0
S21 0.61811 0.19900 0.20456 0.05370 0
S11 0.52596 0.14003 -0.00396 0.04790 0
S22 0.62103 0.01174 0.18948 0.05270 0
S12 0.71305 0.03517 0.41008 0.05030 0
S23 0.36522 0.19204 0.27781 0.04940 0
S13 0.45166 0.13057 0.48623 0.05130 0
S24 0.38721 0.00478 0.29456 0.05010 0
S14 0.29956 0.02166 0.07240 0.04960 0
S25 0.95302 0.17540 0.40387 0.07570 0
S15 0.04292 0.08678 0.24779 0.08580 0
C21 0.61810 0.19340 0.08120 0.03820 0
N31 0.68970 0.23320 0.03610 0.04400 1
C41 0.67370 0.22420 -0.06460 0.05160 1
C51 0.58910 0.17510 -0.09880 0.05200 1
C22 0.71780 -0.00470 0.29790 0.04010 0
N32 0.80860 -0.05190 0.30640 0.04710 1
C42 0.87420 -0.05820 0.40020 0.05360 1
C52 0.83460 -0.01570 0.46660 0.05810 1
C23 0.36110 0.18470 0.40040 0.04020 0
N33 0.28840 0.22420 0.44480 0.04780 1
C43 0.30290 0.21360 0.54600 0.05670 1
C53 0.38730 0.16500 0.58080 0.05650 1
C24 0.29370 -0.01570 0.18610 0.04010 0
N34 0.20520 -0.06450 0.17860 0.04710 1
C44 0.14160 -0.07420 0.08400 0.05430 1
C54 0.18120 -0.03260 0.01680 0.05540 1
C25 0.99060 0.16720 0.29370 0.04980 0
N35 0.98630 0.22040 0.22430 0.06560 1
C45 0.02030 0.19960 0.13700 0.06950 1
C55 0.05470 0.13010 0.13730 0.07890 1

loop_
_cod_related_entry_id
_cod_related_entry_database
_cod_related_entry_code
1 AMCSD 0010238
